data_4035141
loop_
_publ_author_name
'Peraka, Swamy'
'Hussain, Akram'
'Ramachary, Dhevalapally B.'

_publ_section_title
;
 Modular Access to Chiral 2,3-Dihydrofurans and 3,4-Dihydro-2 H-pyrans by
 Stereospecific Activation of Formylcyclopropanes through Combination of
 Organocatalytic Reductive Coupling and Lewis-Acid-Catalyzed Annulative
 Ring-Opening Reactions.
;
_journal_issue 17
_journal_name_full 'The Journal of organic chemistry'
_journal_page_first 9795
_journal_page_last 9817
_journal_paper_doi 10.1021/acs.joc.8b01315
_journal_volume 83
_journal_year 2018
_chemical_absolute_configuration rm
_chemical_formula_sum 'C24 H30 O6'
_chemical_formula_weight 414.48
_space_group_crystal_system orthorhombic
_space_group_IT_number 19
_space_group_name_Hall 'P 2ac 2ab'
_space_group_name_H-M_alt 'P 21 21 21'
_atom_sites_solution_hydrogens geom
_audit_creation_method SHELXL-2014/7
_cell_angle_alpha 90
_cell_angle_beta 90
_cell_angle_gamma 90
_cell_formula_units_Z 4
_cell_length_a 10.4407(5)
_cell_length_b 13.4314(4)
_cell_length_c 16.6407(7)
_cell_measurement_reflns_used 1731
_cell_measurement_temperature 298(2)
_cell_measurement_theta_max 67.9790
_cell_measurement_theta_min 3.3010
_cell_volume 2333.58(16)
_computing_structure_refinement 'SHELXL-2014/7 (Sheldrick, 2014)'
_diffrn_ambient_temperature 298(2)
_diffrn_measured_fraction_theta_full 0.998
_diffrn_measured_fraction_theta_max 0.976
_diffrn_measurement_device_type 'Xcalibur, Eos, Gemini'
_diffrn_measurement_method '\w scans'
_diffrn_radiation_type CuK\a
_diffrn_radiation_wavelength 1.54184
_diffrn_reflns_av_R_equivalents 0.0249
_diffrn_reflns_av_unetI/netI 0.0439
_diffrn_reflns_Laue_measured_fraction_full 0.998
_diffrn_reflns_Laue_measured_fraction_max 0.976
_diffrn_reflns_limit_h_max 7
_diffrn_reflns_limit_h_min -12
_diffrn_reflns_limit_k_max 10
_diffrn_reflns_limit_k_min -16
_diffrn_reflns_limit_l_max 20
_diffrn_reflns_limit_l_min -18
_diffrn_reflns_number 5591
_diffrn_reflns_point_group_measured_fraction_full 0.862
_diffrn_reflns_point_group_measured_fraction_max 0.830
_diffrn_reflns_theta_full 67.684
_diffrn_reflns_theta_max 71.948
_diffrn_reflns_theta_min 4.230
_exptl_absorpt_coefficient_mu 0.686
_exptl_absorpt_correction_T_max 1.0000
_exptl_absorpt_correction_T_min 0.40916
_exptl_absorpt_correction_type multi-scan
_exptl_absorpt_process_details
;
CrysAlisPro 1.171.38.46 (Rigaku Oxford Diffraction, 2015)
Empirical absorption correction using spherical harmonics,
 implemented in SCALE3 ABSPACK scaling algorithm.
;
_exptl_crystal_colour colorless
_exptl_crystal_density_diffrn 1.180
_exptl_crystal_description block
_exptl_crystal_F_000 888
_exptl_crystal_size_max 0.30
_exptl_crystal_size_mid 0.25
_exptl_crystal_size_min 0.20
_refine_diff_density_max 0.179
_refine_diff_density_min -0.147
_refine_diff_density_rms 0.031
_refine_ls_abs_structure_details
;
 Flack x determined using 904 quotients [(I+)-(I-)]/[(I+)+(I-)]
 (Parsons, Flack and Wagner, Acta Cryst. B69 (2013) 249-259).
;
_refine_ls_abs_structure_Flack 0.0(2)
_refine_ls_extinction_method none
_refine_ls_goodness_of_fit_ref 1.046
_refine_ls_hydrogen_treatment constr
_refine_ls_matrix_type full
_refine_ls_number_parameters 276
_refine_ls_number_reflns 3806
_refine_ls_number_restraints 0
_refine_ls_restrained_S_all 1.046
_refine_ls_R_factor_all 0.0594
_refine_ls_R_factor_gt 0.0461
_refine_ls_shift/su_max 0.000
_refine_ls_shift/su_mean 0.000
_refine_ls_structure_factor_coef Fsqd
_refine_ls_weighting_details 'w=1/[\s^2^(Fo^2^)+(0.0462P)^2^+0.1632P] where P=(Fo^2^+2Fc^2^)/3'
_refine_ls_weighting_scheme calc
_refine_ls_wR_factor_gt 0.1071
_refine_ls_wR_factor_ref 0.1182
_reflns_Friedel_coverage 0.500
_reflns_Friedel_fraction_full 0.683
_reflns_Friedel_fraction_max 0.640
_reflns_number_gt 3090
_reflns_number_total 3806
_reflns_threshold_expression 'I > 2\s(I)'
_cod_data_source_file jo8b01315_si_005.cif
_cod_data_source_block dbr0003a
_cod_database_code 4035141
_shelx_shelxl_version_number 2014/7
_shelx_space_group_comment
;
The symmetry employed for this shelxl refinement is uniquely defined
by the following loop, which should always be used as a source of
symmetry information in preference to the above space-group names.
They are only intended as comments.
;

loop_
_space_group_symop_operation_xyz
'x, y, z'
'-x+1/2, -y, z+1/2'
'-x, y+1/2, -z+1/2'
'x+1/2, -y+1/2, -z'

loop_
_atom_site_label
_atom_site_type_symbol
_atom_site_fract_x
_atom_site_fract_y
_atom_site_fract_z
_atom_site_U_iso_or_equiv
_atom_site_adp_type
_atom_site_occupancy
_atom_site_site_symmetry_order
_atom_site_calc_flag
_atom_site_refinement_flags_posn
_atom_site_refinement_flags_adp
O23 O 0.1779(3) 0.76345(16) 0.66444(13) 0.0586(6) Uani 1 1 d . .
O28 O 0.5639(3) 0.52799(15) 0.71144(15) 0.0579(6) Uani 1 1 d . .
O27 O 0.4523(3) 0.86242(16) 0.70825(15) 0.0632(7) Uani 1 1 d . .
H27 H 0.4450 0.9086 0.7401 0.095 Uiso 1 1 calc R U
O18 O 0.0559(3) 0.61795(18) 0.55944(17) 0.0659(7) Uani 1 1 d . .
O21 O 0.1902(3) 0.49739(18) 0.59702(18) 0.0722(8) Uani 1 1 d . .
O26 O 0.2425(3) 0.83725(18) 0.55127(16) 0.0732(8) Uani 1 1 d . .
C9 C 0.4086(3) 0.6287(2) 0.57795(18) 0.0486(7) Uani 1 1 d . .
H9 H 0.4200 0.5578 0.5899 0.058 Uiso 1 1 calc R U
C17 C 0.1708(4) 0.5814(2) 0.57810(18) 0.0513(8) Uani 1 1 d . .
C22 C 0.2299(4) 0.7641(2) 0.59064(18) 0.0510(8) Uani 1 1 d . .
C8 C 0.3590(4) 0.6497(2) 0.49591(19) 0.0509(8) Uani 1 1 d . .
H8 H 0.3882 0.7136 0.4744 0.061 Uiso 1 1 calc R U
C11 C 0.3406(4) 0.5719(2) 0.43243(19) 0.0526(8) Uani 1 1 d . .
C1 C 0.5126(3) 0.6972(2) 0.7050(2) 0.0478(7) Uani 1 1 d . .
C2 C 0.5434(3) 0.6072(2) 0.7472(2) 0.0495(7) Uani 1 1 d . .
C6 C 0.4877(4) 0.7814(2) 0.7471(2) 0.0522(8) Uani 1 1 d . .
C10 C 0.2699(4) 0.6606(2) 0.56814(17) 0.0492(8) Uani 1 1 d . .
C7 C 0.5091(4) 0.6955(2) 0.61416(19) 0.0523(8) Uani 1 1 d . .
H7A H 0.4948 0.7629 0.5951 0.063 Uiso 1 1 calc R U
H7B H 0.5924 0.6745 0.5947 0.063 Uiso 1 1 calc R U
C4 C 0.5849(6) 0.7093(3) 0.8744(2) 0.0751(13) Uani 1 1 d . .
C3 C 0.5480(5) 0.6079(2) 0.8385(2) 0.0660(10) Uani 1 1 d . .
H3A H 0.6094 0.5585 0.8564 0.079 Uiso 1 1 calc R U
H3B H 0.4646 0.5888 0.8591 0.079 Uiso 1 1 calc R U
C16 C 0.2716(4) 0.5937(3) 0.3649(2) 0.0623(9) Uani 1 1 d . .
H16 H 0.2313 0.6552 0.3609 0.075 Uiso 1 1 calc R U
C24 C 0.1252(4) 0.8570(3) 0.6927(2) 0.0666(10) Uani 1 1 d . .
H24A H 0.0642 0.8831 0.6542 0.080 Uiso 1 1 calc R U
H24B H 0.1929 0.9056 0.7000 0.080 Uiso 1 1 calc R U
C15 C 0.2602(5) 0.5262(3) 0.3021(2) 0.0734(11) Uani 1 1 d . .
H15 H 0.2139 0.5434 0.2564 0.088 Uiso 1 1 calc R U
C5 C 0.4962(5) 0.7871(3) 0.8371(2) 0.0739(13) Uani 1 1 d . .
H5A H 0.4111 0.7789 0.8595 0.089 Uiso 1 1 calc R U
H5B H 0.5264 0.8529 0.8521 0.089 Uiso 1 1 calc R U
C14 C 0.3161(6) 0.4356(3) 0.3072(2) 0.0803(13) Uani 1 1 d . .
H14 H 0.3073 0.3898 0.2657 0.096 Uiso 1 1 calc R U
C12 C 0.3991(6) 0.4810(3) 0.4368(2) 0.0913(18) Uani 1 1 d . .
H12 H 0.4479 0.4647 0.4817 0.110 Uiso 1 1 calc R U
C19 C -0.0548(5) 0.5535(3) 0.5718(3) 0.0814(13) Uani 1 1 d . .
H19A H -0.0269 0.4851 0.5782 0.098 Uiso 1 1 calc R U
H19B H -0.1109 0.5569 0.5254 0.098 Uiso 1 1 calc R U
C25 C 0.0608(6) 0.8359(4) 0.7707(3) 0.0941(16) Uani 1 1 d . .
H25A H 0.0059 0.7790 0.7649 0.141 Uiso 1 1 calc R U
H25B H 0.0106 0.8926 0.7864 0.141 Uiso 1 1 calc R U
H25C H 0.1242 0.8226 0.8111 0.141 Uiso 1 1 calc R U
C13 C 0.3859(7) 0.4123(3) 0.3743(3) 0.108(2) Uani 1 1 d . .
H13 H 0.4249 0.3502 0.3783 0.130 Uiso 1 1 calc R U
C29 C 0.7245(6) 0.7345(4) 0.8562(3) 0.1018(18) Uani 1 1 d . .
H29A H 0.7789 0.6831 0.8771 0.153 Uiso 1 1 calc R U
H29B H 0.7461 0.7969 0.8808 0.153 Uiso 1 1 calc R U
H29C H 0.7362 0.7395 0.7991 0.153 Uiso 1 1 calc R U
C20 C -0.1249(5) 0.5864(4) 0.6446(4) 0.112(2) Uani 1 1 d . .
H20A H -0.1547 0.6534 0.6372 0.168 Uiso 1 1 calc R U
H20B H -0.0686 0.5838 0.6902 0.168 Uiso 1 1 calc R U
H20C H -0.1967 0.5432 0.6536 0.168 Uiso 1 1 calc R U
C30 C 0.5622(9) 0.7061(4) 0.9658(3) 0.129(3) Uani 1 1 d . .
H30A H 0.4737 0.6917 0.9762 0.193 Uiso 1 1 calc R U
H30B H 0.5839 0.7694 0.9888 0.193 Uiso 1 1 calc R U
H30C H 0.6147 0.6551 0.9892 0.193 Uiso 1 1 calc R U

loop_
_atom_site_aniso_label
_atom_site_aniso_U_11
_atom_site_aniso_U_22
_atom_site_aniso_U_33
_atom_site_aniso_U_23
_atom_site_aniso_U_13
_atom_site_aniso_U_12
O23 0.0879(17) 0.0397(10) 0.0484(12) 0.0002(10) 0.0075(13) 0.0074(11)
O28 0.0790(17) 0.0331(10) 0.0617(14) 0.0001(10) -0.0025(13) 0.0010(11)
O27 0.0931(19) 0.0352(10) 0.0613(14) -0.0028(10) -0.0151(15) 0.0047(12)
O18 0.0646(16) 0.0511(13) 0.0819(17) 0.0095(13) -0.0096(14) -0.0056(12)
O21 0.0815(18) 0.0424(12) 0.0927(19) 0.0164(13) -0.0081(17) -0.0036(12)
O26 0.110(2) 0.0420(12) 0.0676(15) 0.0144(12) 0.0124(16) 0.0050(14)
C9 0.067(2) 0.0362(14) 0.0425(16) -0.0003(13) 0.0016(15) 0.0009(14)
C17 0.071(2) 0.0432(16) 0.0400(15) 0.0031(13) -0.0045(16) -0.0033(15)
C22 0.067(2) 0.0411(15) 0.0451(16) 0.0032(14) -0.0029(16) 0.0017(15)
C8 0.068(2) 0.0414(15) 0.0435(15) 0.0034(13) 0.0023(16) -0.0034(15)
C11 0.071(2) 0.0462(16) 0.0411(16) 0.0015(13) 0.0075(16) -0.0040(15)
C1 0.0572(19) 0.0359(14) 0.0503(17) 0.0023(13) -0.0051(16) -0.0056(13)
C2 0.0587(19) 0.0328(14) 0.0569(17) 0.0004(14) -0.0041(17) -0.0085(13)
C6 0.066(2) 0.0343(15) 0.0562(17) 0.0013(13) -0.0044(17) -0.0040(14)
C10 0.070(2) 0.0383(14) 0.0389(14) 0.0015(13) 0.0012(15) -0.0029(15)
C7 0.070(2) 0.0372(14) 0.0501(18) 0.0033(13) -0.0005(17) -0.0017(15)
C4 0.131(4) 0.0459(18) 0.0485(19) 0.0005(16) -0.020(2) -0.007(2)
C3 0.102(3) 0.0410(17) 0.0546(19) 0.0064(16) -0.009(2) -0.0037(19)
C16 0.066(2) 0.063(2) 0.0579(19) -0.0071(17) -0.0066(18) 0.0070(18)
C24 0.084(3) 0.0469(18) 0.069(2) -0.0088(17) -0.002(2) 0.0132(18)
C15 0.079(3) 0.084(3) 0.057(2) -0.015(2) -0.010(2) 0.004(2)
C5 0.126(4) 0.0432(18) 0.0525(19) -0.0048(16) -0.001(2) 0.001(2)
C14 0.122(4) 0.064(2) 0.054(2) -0.0184(19) 0.001(2) -0.003(3)
C12 0.170(6) 0.057(2) 0.048(2) -0.0020(18) -0.016(3) 0.026(3)
C19 0.073(3) 0.067(2) 0.104(3) 0.015(2) -0.014(3) -0.015(2)
C25 0.129(4) 0.071(3) 0.083(3) -0.012(2) 0.030(3) 0.018(3)
C13 0.204(7) 0.059(2) 0.061(2) -0.012(2) -0.010(3) 0.029(3)
C29 0.116(4) 0.074(3) 0.116(4) 0.001(3) -0.052(4) -0.016(3)
C20 0.084(3) 0.089(3) 0.163(6) 0.035(4) 0.032(4) 0.012(3)
C30 0.267(10) 0.068(3) 0.052(2) -0.001(2) -0.027(4) 0.003(4)

loop_
_atom_type_symbol
_atom_type_description
_atom_type_scat_dispersion_real
_atom_type_scat_dispersion_imag
_atom_type_scat_source
C C 0.0181 0.0091 'International Tables Vol C Tables 4.2.6.8 and 6.1.1.4'
H H 0.0000 0.0000 'International Tables Vol C Tables 4.2.6.8 and 6.1.1.4'
O O 0.0492 0.0322 'International Tables Vol C Tables 4.2.6.8 and 6.1.1.4'

loop_
_geom_angle_atom_site_label_1
_geom_angle_atom_site_label_2
_geom_angle_atom_site_label_3
_geom_angle
C22 O23 C24 116.4(3)
C6 O27 H27 109.5
C17 O18 C19 117.5(3)
C8 C9 C7 119.8(3)
C8 C9 C10 61.0(2)
C7 C9 C10 122.6(3)
C8 C9 H9 114.4
C7 C9 H9 114.4
C10 C9 H9 114.4
O21 C17 O18 124.4(4)
O21 C17 C10 126.0(4)
O18 C17 C10 109.6(3)
O26 C22 O23 123.7(3)
O26 C22 C10 126.7(3)
O23 C22 C10 109.6(3)
C9 C8 C11 124.1(3)
C9 C8 C10 60.5(2)
C11 C8 C10 123.0(3)
C9 C8 H8 113.1
C11 C8 H8 113.1
C10 C8 H8 113.1
C16 C11 C12 118.1(3)
C16 C11 C8 119.9(3)
C12 C11 C8 121.9(3)
C6 C1 C2 119.5(3)
C6 C1 C7 121.7(3)
C2 C1 C7 118.8(3)
O28 C2 C1 121.8(3)
O28 C2 C3 118.8(3)
C1 C2 C3 119.4(3)
O27 C6 C1 119.2(3)
O27 C6 C5 117.6(3)
C1 C6 C5 123.2(3)
C17 C10 C22 116.1(3)
C17 C10 C9 116.6(3)
C22 C10 C9 120.0(3)
C17 C10 C8 116.1(3)
C22 C10 C8 117.1(3)
C9 C10 C8 58.5(2)
C9 C7 C1 115.2(3)
C9 C7 H7A 108.5
C1 C7 H7A 108.5
C9 C7 H7B 108.5
C1 C7 H7B 108.5
H7A C7 H7B 107.5
C29 C4 C5 110.2(4)
C29 C4 C3 111.0(4)
C5 C4 C3 107.3(3)
C29 C4 C30 110.5(5)
C5 C4 C30 109.1(5)
C3 C4 C30 108.7(4)
C2 C3 C4 113.7(3)
C2 C3 H3A 108.8
C4 C3 H3A 108.8
C2 C3 H3B 108.8
C4 C3 H3B 108.8
H3A C3 H3B 107.7
C11 C16 C15 121.6(4)
C11 C16 H16 119.2
C15 C16 H16 119.2
O23 C24 C25 106.8(3)
O23 C24 H24A 110.4
C25 C24 H24A 110.4
O23 C24 H24B 110.4
C25 C24 H24B 110.4
H24A C24 H24B 108.6
C14 C15 C16 120.2(4)
C14 C15 H15 119.9
C16 C15 H15 119.9
C6 C5 C4 113.9(3)
C6 C5 H5A 108.8
C4 C5 H5A 108.8
C6 C5 H5B 108.8
C4 C5 H5B 108.8
H5A C5 H5B 107.7
C15 C14 C13 119.1(4)
C15 C14 H14 120.5
C13 C14 H14 120.5
C11 C12 C13 120.4(4)
C11 C12 H12 119.8
C13 C12 H12 119.8
O18 C19 C20 109.2(4)
O18 C19 H19A 109.8
C20 C19 H19A 109.8
O18 C19 H19B 109.8
C20 C19 H19B 109.8
H19A C19 H19B 108.3
C24 C25 H25A 109.5
C24 C25 H25B 109.5
H25A C25 H25B 109.5
C24 C25 H25C 109.5
H25A C25 H25C 109.5
H25B C25 H25C 109.5
C14 C13 C12 120.6(4)
C14 C13 H13 119.7
C12 C13 H13 119.7
C4 C29 H29A 109.5
C4 C29 H29B 109.5
H29A C29 H29B 109.5
C4 C29 H29C 109.5
H29A C29 H29C 109.5
H29B C29 H29C 109.5
C19 C20 H20A 109.5
C19 C20 H20B 109.5
H20A C20 H20B 109.5
C19 C20 H20C 109.5
H20A C20 H20C 109.5
H20B C20 H20C 109.5
C4 C30 H30A 109.5
C4 C30 H30B 109.5
H30A C30 H30B 109.5
C4 C30 H30C 109.5
H30A C30 H30C 109.5
H30B C30 H30C 109.5

loop_
_geom_bond_atom_site_label_1
_geom_bond_atom_site_label_2
_geom_bond_distance
O23 C22 1.343(4)
O23 C24 1.450(4)
O28 C2 1.238(4)
O27 C6 1.319(4)
O27 H27 0.8200
O18 C17 1.333(5)
O18 C19 1.459(5)
O21 C17 1.188(4)
O26 C22 1.188(4)
C9 C8 1.487(4)
C9 C7 1.507(5)
C9 C10 1.518(5)
C9 H9 0.9800
C17 C10 1.494(5)
C22 C10 1.499(4)
C8 C11 1.498(4)
C8 C10 1.527(5)
C8 H8 0.9800
C11 C16 1.366(5)
C11 C12 1.368(5)
C1 C6 1.356(4)
C1 C2 1.435(4)
C1 C7 1.512(4)
C2 C3 1.519(5)
C6 C5 1.502(5)
C7 H7A 0.9700
C7 H7B 0.9700
C4 C29 1.527(8)
C4 C5 1.528(6)
C4 C3 1.536(5)
C4 C30 1.540(6)
C3 H3A 0.9700
C3 H3B 0.9700
C16 C15 1.388(5)
C16 H16 0.9300
C24 C25 1.489(6)
C24 H24A 0.9700
C24 H24B 0.9700
C15 C14 1.352(6)
C15 H15 0.9300
C5 H5A 0.9700
C5 H5B 0.9700
C14 C13 1.370(7)
C14 H14 0.9300
C12 C13 1.397(6)
C12 H12 0.9300
C19 C20 1.483(7)
C19 H19A 0.9700
C19 H19B 0.9700
C25 H25A 0.9600
C25 H25B 0.9600
C25 H25C 0.9600
C13 H13 0.9300
C29 H29A 0.9600
C29 H29B 0.9600
C29 H29C 0.9600
C20 H20A 0.9600
C20 H20B 0.9600
C20 H20C 0.9600
C30 H30A 0.9600
C30 H30B 0.9600
C30 H30C 0.9600
